data_4125452
loop_
_publ_author_name
'Benoit, Guillaume'
'Charette, Andr\'e B'

_publ_section_title
;
 Diastereoselective Borocyclopropanation of Allylic Ethers Using a
 Boromethylzinc Carbenoid.
;
_journal_issue 4
_journal_name_full 'Journal of the American Chemical Society'
_journal_page_first 1364
_journal_page_last 1367
_journal_paper_doi 10.1021/jacs.6b09090
_journal_volume 139
_journal_year 2017
_chemical_formula_moiety 'C23 H29 B O3'
_chemical_formula_sum 'C23 H29 B O3'
_chemical_formula_weight 364.27
_space_group_crystal_system monoclinic
_space_group_IT_number 14
_space_group_name_Hall '-P 2yn'
_space_group_name_H-M_alt 'P 1 21/n 1'
_symmetry_space_group_name_Hall '-P 2yn'
_symmetry_space_group_name_H-M 'P 1 21/n 1'
_atom_sites_solution_hydrogens geom
_atom_sites_solution_primary direct
_audit_creation_date 2014-11-10
_audit_creation_method
;
Olex2 1.2
(compiled 2014.09.19 svn.r3010 for OlexSys, GUI svn.r4874)
;
_cell_angle_alpha 90
_cell_angle_beta 100.208(2)
_cell_angle_gamma 90
_cell_formula_units_Z 4
_cell_length_a 10.6749(6)
_cell_length_b 8.3751(5)
_cell_length_c 23.1800(13)
_cell_measurement_reflns_used 9807
_cell_measurement_temperature 150
_cell_measurement_theta_max 70.117
_cell_measurement_theta_min 3.876
_cell_volume 2039.6(2)
_computing_cell_refinement
'SAINT (2013) V8.34A; Integration Software for Single Crystal Data. Bruker AXS Inc., Madison, WI 53719-1173.'
_computing_data_collection
;
APEX 2 (2013) Bruker AXS Inc., Madison, WI 53719-1173.
;
_computing_data_reduction
'SAINT (2013) V8.34A; Integration Software for Single Crystal Data. Bruker AXS Inc., Madison, WI 53719-1173.'
_computing_molecular_graphics 'Olex2 (Dolomanov et al., 2009)'
_computing_publication_material 'Olex2 (Dolomanov et al., 2009)'
_computing_structure_refinement 'XL (Sheldrick, 2008)'
_computing_structure_solution 'XT (Sheldrick, 2008)'
_diffrn_ambient_temperature 150
_diffrn_detector 'CCD area detector'
_diffrn_detector_area_resol_mean 8.3
_diffrn_detector_type 'Bruker Platinum 135 CCD Area Detector'
_diffrn_measured_fraction_theta_full 1.000
_diffrn_measured_fraction_theta_max 0.997
_diffrn_measurement_device 'k-geometry diffractometer'
_diffrn_measurement_device_type 'Bruker Microstar X8'
_diffrn_measurement_method '\w scans'
_diffrn_radiation_collimation 'Focusing mirrors'
_diffrn_radiation_monochromator 'Helios Mirror Optics'
_diffrn_radiation_probe x-ray
_diffrn_radiation_type CuK\a
_diffrn_radiation_wavelength 1.54178
_diffrn_reflns_av_R_equivalents 0.0425
_diffrn_reflns_av_unetI/netI 0.0219
_diffrn_reflns_Laue_measured_fraction_full 1.000
_diffrn_reflns_Laue_measured_fraction_max 0.997
_diffrn_reflns_limit_h_max 13
_diffrn_reflns_limit_h_min -10
_diffrn_reflns_limit_k_max 10
_diffrn_reflns_limit_k_min -10
_diffrn_reflns_limit_l_max 28
_diffrn_reflns_limit_l_min -28
_diffrn_reflns_number 41011
_diffrn_reflns_point_group_measured_fraction_full 1.000
_diffrn_reflns_point_group_measured_fraction_max 0.997
_diffrn_reflns_theta_full 67.679
_diffrn_reflns_theta_max 70.173
_diffrn_reflns_theta_min 3.875
_diffrn_source 'Rotating-anode X-ray tube'
_diffrn_source_target Cu
_diffrn_source_type 'Bruker Microstar/FR591 generator'
_exptl_absorpt_coefficient_mu 0.596
_exptl_absorpt_correction_T_max 0.7533
_exptl_absorpt_correction_T_min 0.6591
_exptl_absorpt_correction_type multi-scan
_exptl_absorpt_process_details
;
SADABS-2014/4 (Bruker,2014) was used for absorption correction.
wR2(int) was 0.1303 before and 0.0611 after correction.
The Ratio of minimum to maximum transmission is 0.8750.
The \l/2 correction factor is 0.00150.
;
_exptl_crystal_colour colourless
_exptl_crystal_colour_primary colourless
_exptl_crystal_density_diffrn 1.186
_exptl_crystal_description block
_exptl_crystal_F_000 784
_exptl_crystal_size_max 0.25
_exptl_crystal_size_mid 0.25
_exptl_crystal_size_min 0.15
_refine_diff_density_max 0.224
_refine_diff_density_min -0.140
_refine_diff_density_rms 0.029
_refine_ls_extinction_method none
_refine_ls_goodness_of_fit_ref 1.052
_refine_ls_hydrogen_treatment constr
_refine_ls_matrix_type full
_refine_ls_number_parameters 248
_refine_ls_number_reflns 3862
_refine_ls_number_restraints 0
_refine_ls_restrained_S_all 1.052
_refine_ls_R_factor_all 0.0342
_refine_ls_R_factor_gt 0.0323
_refine_ls_shift/su_max 0.000
_refine_ls_shift/su_mean 0.000
_refine_ls_structure_factor_coef Fsqd
_refine_ls_weighting_details 'w=1/[\s^2^(Fo^2^)+(0.0387P)^2^+0.4878P] where P=(Fo^2^+2Fc^2^)/3'
_refine_ls_weighting_scheme calc
_refine_ls_wR_factor_gt 0.0828
_refine_ls_wR_factor_ref 0.0844
_reflns_Friedel_coverage 0.000
_reflns_number_gt 3607
_reflns_number_total 3862
_reflns_threshold_expression 'I > 2\s(I)'
_cod_data_source_file ja6b09090_si_002.cif
_cod_data_source_block sylv12
_cod_depositor_comments
;
The following automatic conversions were performed:

'_diffrn_radiation_probe' value 'X-ray' changed to 'x-ray' according
to
/home/data/users/saulius/crontab/automatic-downloads/rss-feeds/ACS/lib/dictionaries/cif_core.dic
dictionary named 'cif_core.dic' version 2.4.2 from 2011-04-26.

Automatic conversion script
Id: cif_fix_values 4973 2017-02-22 13:04:09Z antanas 

 Adding full bibliography for 4125452.cif.
;
_cod_database_code 4125452
_shelxl_version_number 2014/6
_shelx_space_group_comment
;
The symmetry employed for this shelxl refinement is uniquely defined
by the following loop, which should always be used as a source of
symmetry information in preference to the above space-group names.
They are only intended as comments.
;
_shelx_estimated_absorpt_t_max 0.916
_shelx_estimated_absorpt_t_min 0.865
_olex2_refinement_description
;
1. Fixed Uiso
 At 1.2 times of:
  All C(H) groups, All C(H,H) groups
 At 1.5 times of:
  All C(H,H,H) groups
2.a Ternary CH refined with riding coordinates:
 C1(H1), C2(H2), C3(H3)
2.b Secondary CH2 refined with riding coordinates:
 C10(H10A,H10B), C11(H11A,H11B)
2.c Aromatic/amide H refined with riding coordinates:
 C13(H13), C14(H14), C15(H15), C16(H16), C17(H17), C19(H19), C20(H20),
 C21(H21), C22(H22), C23(H23)
2.d Idealised Me refined as rotating group:
 C6(H6A,H6B,H6C), C7(H7A,H7B,H7C), C8(H8A,H8B,H8C), C9(H9A,H9B,H9C)
;
_olex2_submission_special_instructions 'No special instructions were received'

loop_
_space_group_symop_operation_xyz
'x, y, z'
'-x+1/2, y+1/2, -z+1/2'
'-x, -y, -z'
'x-1/2, -y-1/2, z-1/2'

loop_
_atom_site_label
_atom_site_type_symbol
_atom_site_fract_x
_atom_site_fract_y
_atom_site_fract_z
_atom_site_U_iso_or_equiv
_atom_site_adp_type
_atom_site_occupancy
_atom_site_site_symmetry_order
_atom_site_calc_flag
_atom_site_refinement_flags_posn
O1 O 0.14413(7) 0.39329(8) 0.43051(3) 0.02900(17) Uani 1 1 d .
O2 O 0.22173(7) 0.49186(8) 0.35180(3) 0.02971(17) Uani 1 1 d .
O3 O 0.41090(6) 0.12143(9) 0.34355(3) 0.03252(18) Uani 1 1 d .
C1 C 0.11469(9) 0.21647(12) 0.33901(4) 0.0275(2) Uani 1 1 d .
H1 H 0.0588 0.1454 0.3581 0.033 Uiso 1 1 calc R
C2 C 0.19266(9) 0.13103(12) 0.29951(4) 0.0272(2) Uani 1 1 d .
H2 H 0.1797 0.0128 0.2972 0.033 Uiso 1 1 calc R
C3 C 0.07900(9) 0.22652(12) 0.27206(4) 0.0253(2) Uani 1 1 d .
H3 H 0.0998 0.3309 0.2550 0.030 Uiso 1 1 calc R
C4 C 0.27139(9) 0.59668(12) 0.40095(4) 0.0273(2) Uani 1 1 d .
C5 C 0.18264(9) 0.55796(12) 0.44572(4) 0.0280(2) Uani 1 1 d .
C6 C 0.26412(11) 0.76697(13) 0.37904(5) 0.0375(3) Uani 1 1 d .
H6A H 0.3242 0.7817 0.3520 0.056 Uiso 1 1 calc GR
H6B H 0.2859 0.8400 0.4123 0.056 Uiso 1 1 calc GR
H6C H 0.1776 0.7896 0.3585 0.056 Uiso 1 1 calc GR
C7 C 0.40918(10) 0.54760(15) 0.42196(5) 0.0368(3) Uani 1 1 d .
H7A H 0.4121 0.4372 0.4361 0.055 Uiso 1 1 calc GR
H7B H 0.4480 0.6183 0.4539 0.055 Uiso 1 1 calc GR
H7C H 0.4562 0.5557 0.3894 0.055 Uiso 1 1 calc GR
C8 C 0.06196(10) 0.65811(15) 0.43680(6) 0.0394(3) Uani 1 1 d .
H8A H 0.0219 0.6556 0.3954 0.059 Uiso 1 1 calc GR
H8B H 0.0833 0.7686 0.4486 0.059 Uiso 1 1 calc GR
H8C H 0.0029 0.6148 0.4607 0.059 Uiso 1 1 calc GR
C9 C 0.24745(11) 0.56348(15) 0.50937(5) 0.0371(3) Uani 1 1 d .
H9A H 0.1845 0.5436 0.5346 0.056 Uiso 1 1 calc GR
H9B H 0.2859 0.6689 0.5182 0.056 Uiso 1 1 calc GR
H9C H 0.3139 0.4814 0.5164 0.056 Uiso 1 1 calc GR
C10 C 0.32447(9) 0.18421(13) 0.29465(4) 0.0297(2) Uani 1 1 d .
H10A H 0.3471 0.1446 0.2576 0.036 Uiso 1 1 calc R
H10B H 0.3290 0.3023 0.2947 0.036 Uiso 1 1 calc R
C11 C 0.53806(9) 0.16670(13) 0.34191(5) 0.0314(2) Uani 1 1 d .
H11A H 0.5467 0.2840 0.3463 0.038 Uiso 1 1 calc R
H11B H 0.5597 0.1370 0.3035 0.038 Uiso 1 1 calc R
C12 C 0.62853(9) 0.08576(12) 0.39021(4) 0.0272(2) Uani 1 1 d .
C13 C 0.75896(10) 0.09446(13) 0.39002(5) 0.0314(2) Uani 1 1 d .
H13 H 0.7889 0.1528 0.3601 0.038 Uiso 1 1 calc R
C14 C 0.84515(10) 0.01891(14) 0.43307(5) 0.0360(3) Uani 1 1 d .
H14 H 0.9338 0.0267 0.4326 0.043 Uiso 1 1 calc R
C15 C 0.80323(10) -0.06774(14) 0.47671(5) 0.0354(2) Uani 1 1 d .
H15 H 0.8624 -0.1207 0.5059 0.042 Uiso 1 1 calc R
C16 C 0.67398(10) -0.07643(14) 0.47739(5) 0.0351(2) Uani 1 1 d .
H16 H 0.6444 -0.1351 0.5074 0.042 Uiso 1 1 calc R
C17 C 0.58722(10) 0.00000(13) 0.43454(5) 0.0316(2) Uani 1 1 d .
H17 H 0.4988 -0.0065 0.4356 0.038 Uiso 1 1 calc R
C18 C -0.03850(9) 0.14821(12) 0.24019(4) 0.0245(2) Uani 1 1 d .
C19 C -0.10005(10) 0.21353(13) 0.18751(4) 0.0296(2) Uani 1 1 d .
H19 H -0.0651 0.3052 0.1721 0.035 Uiso 1 1 calc R
C20 C -0.21152(10) 0.14725(14) 0.15707(5) 0.0362(3) Uani 1 1 d .
H20 H -0.2520 0.1933 0.1211 0.043 Uiso 1 1 calc R
C21 C -0.26380(10) 0.01443(14) 0.17900(5) 0.0368(3) Uani 1 1 d .
H21 H -0.3408 -0.0303 0.1585 0.044 Uiso 1 1 calc R
C22 C -0.20328(10) -0.05301(14) 0.23102(5) 0.0349(2) Uani 1 1 d .
H22 H -0.2385 -0.1450 0.2461 0.042 Uiso 1 1 calc R
C23 C -0.09157(10) 0.01288(13) 0.26126(4) 0.0296(2) Uani 1 1 d .
H23 H -0.0507 -0.0348 0.2968 0.036 Uiso 1 1 calc R
B1 B 0.16145(10) 0.36848(14) 0.37419(5) 0.0269(2) Uani 1 1 d .

loop_
_atom_site_aniso_label
_atom_site_aniso_U_11
_atom_site_aniso_U_22
_atom_site_aniso_U_33
_atom_site_aniso_U_23
_atom_site_aniso_U_13
_atom_site_aniso_U_12
O1 0.0313(4) 0.0285(4) 0.0270(4) 0.0001(3) 0.0047(3) -0.0073(3)
O2 0.0342(4) 0.0291(4) 0.0251(3) 0.0007(3) 0.0032(3) -0.0072(3)
O3 0.0216(3) 0.0377(4) 0.0367(4) 0.0078(3) 0.0008(3) -0.0020(3)
C1 0.0275(5) 0.0281(5) 0.0263(5) 0.0026(4) 0.0035(4) -0.0044(4)
C2 0.0259(5) 0.0245(5) 0.0298(5) 0.0019(4) 0.0008(4) 0.0000(4)
C3 0.0252(5) 0.0242(5) 0.0263(5) 0.0024(4) 0.0041(4) -0.0002(4)
C4 0.0258(5) 0.0279(5) 0.0267(5) -0.0001(4) 0.0006(4) -0.0045(4)
C5 0.0257(5) 0.0276(5) 0.0299(5) -0.0014(4) 0.0025(4) -0.0045(4)
C6 0.0396(6) 0.0303(6) 0.0412(6) 0.0042(5) 0.0031(5) -0.0072(5)
C7 0.0253(5) 0.0435(6) 0.0411(6) 0.0024(5) 0.0045(4) -0.0030(5)
C8 0.0278(5) 0.0395(6) 0.0505(7) -0.0039(5) 0.0058(5) 0.0003(5)
C9 0.0375(6) 0.0439(6) 0.0290(5) -0.0044(5) 0.0038(4) -0.0066(5)
C10 0.0262(5) 0.0312(5) 0.0308(5) 0.0028(4) 0.0026(4) 0.0016(4)
C11 0.0236(5) 0.0336(5) 0.0373(6) 0.0021(4) 0.0061(4) -0.0011(4)
C12 0.0247(5) 0.0252(5) 0.0316(5) -0.0061(4) 0.0048(4) -0.0001(4)
C13 0.0263(5) 0.0324(5) 0.0365(6) -0.0007(4) 0.0081(4) -0.0002(4)
C14 0.0231(5) 0.0403(6) 0.0440(6) -0.0023(5) 0.0045(4) 0.0014(4)
C15 0.0318(6) 0.0372(6) 0.0345(6) -0.0011(5) -0.0015(4) 0.0039(5)
C16 0.0358(6) 0.0379(6) 0.0316(5) 0.0008(5) 0.0061(4) -0.0023(5)
C17 0.0252(5) 0.0358(6) 0.0342(5) -0.0030(4) 0.0060(4) -0.0022(4)
C18 0.0230(4) 0.0265(5) 0.0246(5) -0.0018(4) 0.0057(4) 0.0029(4)
C19 0.0308(5) 0.0295(5) 0.0283(5) 0.0014(4) 0.0049(4) 0.0045(4)
C20 0.0335(6) 0.0406(6) 0.0311(5) -0.0025(5) -0.0034(4) 0.0086(5)
C21 0.0254(5) 0.0431(6) 0.0395(6) -0.0109(5) -0.0008(4) 0.0007(5)
C22 0.0310(5) 0.0362(6) 0.0385(6) -0.0047(5) 0.0088(5) -0.0071(5)
C23 0.0296(5) 0.0319(5) 0.0266(5) 0.0012(4) 0.0033(4) -0.0022(4)
B1 0.0234(5) 0.0294(6) 0.0265(5) 0.0032(4) 0.0008(4) -0.0013(4)

loop_
_atom_type_symbol
_atom_type_description
_atom_type_scat_dispersion_real
_atom_type_scat_dispersion_imag
_atom_type_scat_source
C C 0.0181 0.0091 'International Tables Vol C Tables 4.2.6.8 and 6.1.1.4'
H H 0.0000 0.0000 'International Tables Vol C Tables 4.2.6.8 and 6.1.1.4'
B B 0.0090 0.0039 'International Tables Vol C Tables 4.2.6.8 and 6.1.1.4'
O O 0.0492 0.0322 'International Tables Vol C Tables 4.2.6.8 and 6.1.1.4'

loop_
_geom_angle_atom_site_label_1
_geom_angle_atom_site_label_2
_geom_angle_atom_site_label_3
_geom_angle
B1 O1 C5 107.07(8)
B1 O2 C4 106.75(8)
C11 O3 C10 111.55(8)
C2 C1 H1 114.8
C2 C1 C3 58.73(6)
C2 C1 B1 123.02(9)
C3 C1 H1 114.8
C3 C1 B1 119.19(9)
B1 C1 H1 114.8
C1 C2 H2 114.4
C3 C2 C1 61.05(6)
C3 C2 H2 114.4
C3 C2 C10 120.66(9)
C10 C2 C1 121.78(9)
C10 C2 H2 114.4
C1 C3 H3 114.5
C2 C3 C1 60.22(6)
C2 C3 H3 114.5
C18 C3 C1 120.93(8)
C18 C3 C2 121.53(9)
C18 C3 H3 114.5
O2 C4 C5 102.40(7)
O2 C4 C6 108.35(8)
O2 C4 C7 106.48(8)
C6 C4 C5 114.79(9)
C6 C4 C7 110.58(9)
C7 C4 C5 113.46(8)
O1 C5 C4 102.34(8)
O1 C5 C8 106.97(8)
O1 C5 C9 108.87(8)
C8 C5 C4 113.28(9)
C9 C5 C4 114.55(8)
C9 C5 C8 110.19(9)
C4 C6 H6A 109.5
C4 C6 H6B 109.5
C4 C6 H6C 109.5
H6A C6 H6B 109.5
H6A C6 H6C 109.5
H6B C6 H6C 109.5
C4 C7 H7A 109.5
C4 C7 H7B 109.5
C4 C7 H7C 109.5
H7A C7 H7B 109.5
H7A C7 H7C 109.5
H7B C7 H7C 109.5
C5 C8 H8A 109.5
C5 C8 H8B 109.5
C5 C8 H8C 109.5
H8A C8 H8B 109.5
H8A C8 H8C 109.5
H8B C8 H8C 109.5
C5 C9 H9A 109.5
C5 C9 H9B 109.5
C5 C9 H9C 109.5
H9A C9 H9B 109.5
H9A C9 H9C 109.5
H9B C9 H9C 109.5
O3 C10 C2 108.28(8)
O3 C10 H10A 110.0
O3 C10 H10B 110.0
C2 C10 H10A 110.0
C2 C10 H10B 110.0
H10A C10 H10B 108.4
O3 C11 H11A 109.5
O3 C11 H11B 109.5
O3 C11 C12 110.56(8)
H11A C11 H11B 108.1
C12 C11 H11A 109.5
C12 C11 H11B 109.5
C13 C12 C11 118.92(9)
C17 C12 C11 122.54(9)
C17 C12 C13 118.53(10)
C12 C13 H13 119.7
C14 C13 C12 120.66(10)
C14 C13 H13 119.7
C13 C14 H14 119.8
C15 C14 C13 120.49(10)
C15 C14 H14 119.8
C14 C15 H15 120.4
C14 C15 C16 119.25(10)
C16 C15 H15 120.4
C15 C16 H16 119.8
C15 C16 C17 120.48(10)
C17 C16 H16 119.8
C12 C17 C16 120.60(10)
C12 C17 H17 119.7
C16 C17 H17 119.7
C19 C18 C3 119.14(9)
C19 C18 C23 117.98(9)
C23 C18 C3 122.87(9)
C18 C19 H19 119.4
C20 C19 C18 121.19(10)
C20 C19 H19 119.4
C19 C20 H20 120.0
C21 C20 C19 120.08(10)
C21 C20 H20 120.0
C20 C21 H21 120.2
C20 C21 C22 119.52(10)
C22 C21 H21 120.2
C21 C22 H22 119.8
C21 C22 C23 120.34(10)
C23 C22 H22 119.8
C18 C23 H23 119.6
C22 C23 C18 120.88(10)
C22 C23 H23 119.6
O1 B1 O2 113.58(9)
O1 B1 C1 122.92(9)
O2 B1 C1 123.49(9)

loop_
_geom_bond_atom_site_label_1
_geom_bond_atom_site_label_2
_geom_bond_distance
O1 C5 1.4642(12)
O1 B1 1.3666(13)
O2 C4 1.4614(12)
O2 B1 1.3673(13)
O3 C10 1.4291(12)
O3 C11 1.4163(12)
C1 H1 1.0000
C1 C2 1.5208(14)
C1 C3 1.5332(13)
C1 B1 1.5461(15)
C2 H2 1.0000
C2 C3 1.4977(13)
C2 C10 1.4990(14)
C3 H3 1.0000
C3 C18 1.4902(13)
C4 C5 1.5581(14)
C4 C6 1.5113(15)
C4 C7 1.5217(14)
C5 C8 1.5204(15)
C5 C9 1.5154(14)
C6 H6A 0.9800
C6 H6B 0.9800
C6 H6C 0.9800
C7 H7A 0.9800
C7 H7B 0.9800
C7 H7C 0.9800
C8 H8A 0.9800
C8 H8B 0.9800
C8 H8C 0.9800
C9 H9A 0.9800
C9 H9B 0.9800
C9 H9C 0.9800
C10 H10A 0.9900
C10 H10B 0.9900
C11 H11A 0.9900
C11 H11B 0.9900
C11 C12 1.5042(14)
C12 C13 1.3951(14)
C12 C17 1.3881(15)
C13 H13 0.9500
C13 C14 1.3847(15)
C14 H14 0.9500
C14 C15 1.3823(17)
C15 H15 0.9500
C15 C16 1.3845(16)
C16 H16 0.9500
C16 C17 1.3885(15)
C17 H17 0.9500
C18 C19 1.3920(14)
C18 C23 1.3937(14)
C19 H19 0.9500
C19 C20 1.3871(15)
C20 H20 0.9500
C20 C21 1.3813(17)
C21 H21 0.9500
C21 C22 1.3836(16)
C22 H22 0.9500
C22 C23 1.3862(15)
C23 H23 0.9500

loop_
_geom_torsion_atom_site_label_1
_geom_torsion_atom_site_label_2
_geom_torsion_atom_site_label_3
_geom_torsion_atom_site_label_4
_geom_torsion
O2 C4 C5 O1 27.41(9)
O2 C4 C5 C8 -87.39(10)
O2 C4 C5 C9 145.05(9)
O3 C11 C12 C13 169.59(9)
O3 C11 C12 C17 -9.21(14)
C1 C2 C3 C18 -110.11(10)
C1 C2 C10 O3 81.14(11)
C1 C3 C18 C19 150.66(9)
C1 C3 C18 C23 -28.20(14)
C2 C1 C3 C18 111.07(10)
C2 C1 B1 O1 -139.05(10)
C2 C1 B1 O2 42.19(15)
C2 C3 C18 C19 -137.49(10)
C2 C3 C18 C23 43.65(14)
C3 C1 C2 C10 110.05(10)
C3 C1 B1 O1 151.19(9)
C3 C1 B1 O2 -27.57(14)
C3 C2 C10 O3 154.00(9)
C3 C18 C19 C20 -178.29(9)
C3 C18 C23 C22 177.95(9)
C4 O2 B1 O1 11.59(11)
C4 O2 B1 C1 -169.55(9)
C5 O1 B1 O2 7.38(11)
C5 O1 B1 C1 -171.49(9)
C6 C4 C5 O1 144.59(8)
C6 C4 C5 C8 29.79(12)
C6 C4 C5 C9 -97.77(11)
C7 C4 C5 O1 -86.91(10)
C7 C4 C5 C8 158.29(9)
C7 C4 C5 C9 30.73(13)
C10 O3 C11 C12 -174.21(8)
C10 C2 C3 C1 -111.82(10)
C10 C2 C3 C18 138.07(10)
C11 O3 C10 C2 179.91(8)
C11 C12 C13 C14 -178.73(10)
C11 C12 C17 C16 178.26(10)
C12 C13 C14 C15 0.59(17)
C13 C12 C17 C16 -0.54(16)
C13 C14 C15 C16 -0.87(17)
C14 C15 C16 C17 0.44(17)
C15 C16 C17 C12 0.27(17)
C17 C12 C13 C14 0.12(16)
C18 C19 C20 C21 0.26(16)
C19 C18 C23 C22 -0.92(15)
C19 C20 C21 C22 -0.87(16)
C20 C21 C22 C23 0.57(17)
C21 C22 C23 C18 0.34(16)
C23 C18 C19 C20 0.63(15)
B1 O1 C5 C4 -21.58(10)
B1 O1 C5 C8 97.75(10)
B1 O1 C5 C9 -143.20(9)
B1 O2 C4 C5 -23.97(10)
B1 O2 C4 C6 -145.66(9)
B1 O2 C4 C7 95.37(9)
B1 C1 C2 C3 -106.61(10)
B1 C1 C2 C10 3.44(14)
B1 C1 C3 C2 113.02(10)
B1 C1 C3 C18 -135.91(10)
